data_7037502
loop_
_publ_author_name
'Schmidlehner, Melanie'
'Flocke, Lea S.'
'Roller, Alexander'
'Hejl, Michaela'
'Jakupec, Michael A.'
'Kandioller, Wolfgang'
'Keppler, Bernhard K.'

_publ_section_title
;
 Cytotoxicity and preliminary mode of action studies of novel
 2-aryl-4-thiopyrone-based organometallics.
;
_journal_issue 2
_journal_name_full 'Dalton transactions (Cambridge, England : 2003)'
_journal_page_first 724
_journal_page_last 733
_journal_paper_doi 10.1039/c5dt02722e
_journal_volume 45
_journal_year 2015
_chemical_formula_moiety 'C23 H25 Cl O2 Ru S'
_chemical_formula_sum 'C23 H25 Cl O2 Ru S'
_chemical_formula_weight 502.01
_chemical_name_systematic Chlorido{3-(oxo-?O)-6-methyl-2-(p-tolyl)-pyran-4(1H)-thionato-?S}(?6-p-cymene)ruthenium(II)
_space_group_crystal_system monoclinic
_space_group_IT_number 14
_space_group_name_Hall '-P 2ybc'
_space_group_name_H-M_alt 'P 1 21/c 1'
_symmetry_space_group_name_Hall '-P 2ybc'
_symmetry_space_group_name_H-M 'P 1 21/c 1'
_atom_sites_solution_hydrogens geom
_atom_sites_solution_primary direct
_audit_creation_date 2014-10-10
_audit_creation_method
;
Olex2 1.2
(compiled 2014.09.19 svn.r3010 for OlexSys, GUI svn.r4874)
;
_audit_update_record
;
2015-06-10 deposited with the CCDC.
2015-11-18 downloaded from the CCDC.
;
_cell_angle_alpha 90
_cell_angle_beta 94.3445(10)
_cell_angle_gamma 90
_cell_formula_units_Z 8
_cell_length_a 15.5990(4)
_cell_length_b 17.1726(4)
_cell_length_c 15.8584(4)
_cell_measurement_reflns_used 9462
_cell_measurement_temperature 100.0
_cell_measurement_theta_max 25.383
_cell_measurement_theta_min 2.576
_cell_volume 4235.87(18)
_computing_cell_refinement 'APEX2 v2013.6-2'
_computing_data_collection 'APEX2 v2013.6-2'
_computing_data_reduction 'APEX2 v2013.6-2'
_computing_molecular_graphics 'Olex2 (Dolomanov et al., 2009)'
_computing_publication_material 'Olex2 (Dolomanov et al., 2009)'
_computing_structure_refinement 'XL (Sheldrick, 2008)'
_computing_structure_solution 'ShelXS (Sheldrick, 2008)'
_diffrn_ambient_temperature 100.0
_diffrn_measured_fraction_theta_full 0.996
_diffrn_measured_fraction_theta_max 0.995
_diffrn_measurement_device_type 'Bruker D8 Venture'
_diffrn_measurement_method '\f and \w scans'
_diffrn_radiation_type MoK\a
_diffrn_radiation_wavelength 0.71073
_diffrn_reflns_av_R_equivalents 0.0303
_diffrn_reflns_av_unetI/netI 0.0385
_diffrn_reflns_laue_measured_fraction_full 0.996
_diffrn_reflns_laue_measured_fraction_max 0.995
_diffrn_reflns_limit_h_max 18
_diffrn_reflns_limit_h_min -17
_diffrn_reflns_limit_k_max 20
_diffrn_reflns_limit_k_min -20
_diffrn_reflns_limit_l_max 19
_diffrn_reflns_limit_l_min -19
_diffrn_reflns_number 18660
_diffrn_reflns_point_group_measured_fraction_full 0.996
_diffrn_reflns_point_group_measured_fraction_max 0.995
_diffrn_reflns_theta_full 25.242
_diffrn_reflns_theta_max 25.383
_diffrn_reflns_theta_min 2.127
_diffrn_source 'INCOATEC microfocus sealed tube'
_diffrn_standards_number 0
_exptl_absorpt_coefficient_mu 0.981
_exptl_absorpt_correction_T_max 0.7452
_exptl_absorpt_correction_T_min 0.6494
_exptl_absorpt_correction_type multi-scan
_exptl_absorpt_process_details
;
SADABS-2012/1 (Bruker,2012) was used for absorption correction. 
wR2(int) was 0.1007 before and 0.0422 after correction. 
The Ratio of minimum to maximum transmission is 0.8714. 
The \l/2 correction factor is 0.0015.
;
_exptl_crystal_colour 'clear red'
_exptl_crystal_colour_lustre clear
_exptl_crystal_colour_primary red
_exptl_crystal_density_diffrn 1.574
_exptl_crystal_description plate
_exptl_crystal_F_000 2048
_exptl_crystal_size_max 0.3
_exptl_crystal_size_mid 0.2
_exptl_crystal_size_min 0.03
_refine_diff_density_max 1.126
_refine_diff_density_min -0.468
_refine_diff_density_rms 0.090
_refine_ls_extinction_method none
_refine_ls_goodness_of_fit_ref 1.033
_refine_ls_hydrogen_treatment constr
_refine_ls_matrix_type full
_refine_ls_number_parameters 515
_refine_ls_number_reflns 7740
_refine_ls_number_restraints 0
_refine_ls_restrained_S_all 1.033
_refine_ls_R_factor_all 0.0413
_refine_ls_R_factor_gt 0.0322
_refine_ls_shift/su_max 0.002
_refine_ls_shift/su_mean 0.000
_refine_ls_structure_factor_coef Fsqd
_refine_ls_weighting_details 'w=1/[\s^2^(Fo^2^)+(0.0334P)^2^+6.2475P] where P=(Fo^2^+2Fc^2^)/3'
_refine_ls_weighting_scheme calc
_refine_ls_wR_factor_gt 0.0761
_refine_ls_wR_factor_ref 0.0804
_reflns_Friedel_coverage 0.000
_reflns_number_gt 6615
_reflns_number_total 7740
_reflns_threshold_expression 'I > 2\s(I)'
_cod_data_source_file c5dt02722e2.cif
_cod_data_source_block mesc194_P21c
_cod_depositor_comments 'Adding full bibliography for 7037501--7037505.cif.'
_cod_database_code 7037502
_shelxl_version_number 2013-3
_shelx_space_group_comment
;
The symmetry employed for this shelxl refinement is uniquely defined
by the following loop, which should always be used as a source of
symmetry information in preference to the above space-group names.
They are only intended as comments.
;
_shelx_estimated_absorpt_t_max 0.971
_shelx_estimated_absorpt_t_min 0.757

loop_
_space_group_symop_operation_xyz
'x, y, z'
'-x, y+1/2, -z+1/2'
'-x, -y, -z'
'x, -y-1/2, z-1/2'

loop_
_atom_site_label
_atom_site_type_symbol
_atom_site_fract_x
_atom_site_fract_y
_atom_site_fract_z
_atom_site_U_iso_or_equiv
_atom_site_adp_type
_atom_site_occupancy
_atom_site_site_symmetry_order
_atom_site_calc_flag
_atom_site_refinement_flags_posn
Ru1A Ru -0.12973(2) 0.41336(2) 0.09662(2) 0.01547(7) Uani 1 1 d .
Cl1A Cl -0.15435(5) 0.30056(4) 0.18234(5) 0.02081(17) Uani 1 1 d .
S1A S -0.16781(5) 0.33661(5) -0.02356(5) 0.02418(18) Uani 1 1 d .
O1A O 0.08718(14) 0.23111(13) -0.05683(13) 0.0227(5) Uani 1 1 d .
O2A O -0.00896(13) 0.36608(12) 0.08155(13) 0.0179(4) Uani 1 1 d .
C1A C 0.0799(2) 0.28236(17) 0.00850(18) 0.0179(6) Uani 1 1 d .
C2A C 0.00036(19) 0.31572(17) 0.02064(18) 0.0164(6) Uani 1 1 d .
C3A C -0.0710(2) 0.29487(18) -0.03638(19) 0.0201(7) Uani 1 1 d .
C4A C -0.0585(2) 0.24239(19) -0.1028(2) 0.0230(7) Uani 1 1 d .
H4A H -0.1053 0.2288 -0.1418 0.028 Uiso 1 1 calc R
C5A C 0.0198(2) 0.21162(19) -0.1108(2) 0.0250(7) Uani 1 1 d .
C6A C 0.0451(3) 0.1549(2) -0.1754(2) 0.0380(9) Uani 1 1 d .
H6AA H 0.0968 0.1736 -0.2006 0.057 Uiso 1 1 calc GR
H6AB H -0.0018 0.1494 -0.2197 0.057 Uiso 1 1 calc GR
H6AC H 0.0571 0.1042 -0.1486 0.057 Uiso 1 1 calc GR
C7A C 0.16191(19) 0.29401(17) 0.05780(19) 0.0179(6) Uani 1 1 d .
C8A C 0.1709(2) 0.34597(19) 0.12593(19) 0.0215(7) Uani 1 1 d .
H8A H 0.1221 0.3736 0.1423 0.026 Uiso 1 1 calc R
C9A C 0.2502(2) 0.3576(2) 0.1699(2) 0.0242(7) Uani 1 1 d .
H9A H 0.2548 0.3930 0.2160 0.029 Uiso 1 1 calc R
C10A C 0.3228(2) 0.3186(2) 0.1478(2) 0.0264(8) Uani 1 1 d .
C11A C 0.3135(2) 0.2654(2) 0.0817(2) 0.0292(8) Uani 1 1 d .
H11A H 0.3623 0.2369 0.0666 0.035 Uiso 1 1 calc R
C12A C 0.2347(2) 0.2528(2) 0.0371(2) 0.0250(7) Uani 1 1 d .
H12A H 0.2301 0.2160 -0.0077 0.030 Uiso 1 1 calc R
C13A C 0.4092(2) 0.3325(3) 0.1947(2) 0.0381(9) Uani 1 1 d .
H13A H 0.4417 0.3703 0.1636 0.057 Uiso 1 1 calc GR
H13B H 0.4411 0.2834 0.1999 0.057 Uiso 1 1 calc GR
H13C H 0.4009 0.3529 0.2512 0.057 Uiso 1 1 calc GR
C14A C -0.2438(2) 0.4897(2) 0.0931(2) 0.0294(8) Uani 1 1 d .
C15A C -0.2102(2) 0.47865(19) 0.1771(2) 0.0274(8) Uani 1 1 d .
H15A H -0.2470 0.4598 0.2175 0.033 Uiso 1 1 calc R
C16A C -0.1233(2) 0.49474(18) 0.2032(2) 0.0252(7) Uani 1 1 d .
H16A H -0.1035 0.4882 0.2609 0.030 Uiso 1 1 calc R
C17A C -0.0657(2) 0.52041(17) 0.1444(2) 0.0233(7) Uani 1 1 d .
C18A C -0.0983(2) 0.53085(17) 0.0591(2) 0.0234(7) Uani 1 1 d .
H18A H -0.0610 0.5482 0.0183 0.028 Uiso 1 1 calc R
C19A C -0.1847(2) 0.51592(19) 0.0344(2) 0.0274(8) Uani 1 1 d .
H19A H -0.2047 0.5234 -0.0231 0.033 Uiso 1 1 calc R
C20A C -0.3375(2) 0.4748(3) 0.0678(3) 0.0453(11) Uani 1 1 d .
H20A H -0.3699 0.5157 0.0972 0.054 Uiso 1 1 calc R
C21A C -0.3677(3) 0.3968(3) 0.1016(3) 0.0576(14) Uani 1 1 d .
H21A H -0.3385 0.3541 0.0742 0.086 Uiso 1 1 calc GR
H21B H -0.4300 0.3918 0.0894 0.086 Uiso 1 1 calc GR
H21C H -0.3538 0.3944 0.1629 0.086 Uiso 1 1 calc GR
C22A C -0.3628(3) 0.4848(3) -0.0243(3) 0.0619(14) Uani 1 1 d .
H22A H -0.3454 0.5367 -0.0424 0.093 Uiso 1 1 calc GR
H22B H -0.4253 0.4793 -0.0343 0.093 Uiso 1 1 calc GR
H22C H -0.3343 0.4451 -0.0566 0.093 Uiso 1 1 calc GR
C23A C 0.0282(2) 0.5307(2) 0.1688(2) 0.0296(8) Uani 1 1 d .
H23A H 0.0416 0.5102 0.2259 0.044 Uiso 1 1 calc GR
H23B H 0.0427 0.5862 0.1676 0.044 Uiso 1 1 calc GR
H23C H 0.0616 0.5025 0.1288 0.044 Uiso 1 1 calc GR
Ru1B Ru 0.31457(2) 0.54318(2) 0.47845(2) 0.01886(8) Uani 1 1 d .
Cl1B Cl 0.33106(5) 0.41996(4) 0.40748(5) 0.02622(18) Uani 1 1 d .
S1B S 0.16457(6) 0.51804(6) 0.46628(6) 0.0335(2) Uani 1 1 d .
O1B O 0.15325(15) 0.35937(13) 0.68506(15) 0.0286(5) Uani 1 1 d .
O2B O 0.30826(14) 0.47677(13) 0.58727(14) 0.0264(5) Uani 1 1 d .
C1B C 0.2299(2) 0.39335(19) 0.6712(2) 0.0260(8) Uani 1 1 d .
C2B C 0.2359(2) 0.44323(19) 0.6027(2) 0.0238(7) Uani 1 1 d .
C3B C 0.1594(2) 0.4577(2) 0.5499(2) 0.0290(8) Uani 1 1 d .
C4B C 0.0816(2) 0.4212(2) 0.5698(2) 0.0316(8) Uani 1 1 d .
H4B H 0.0299 0.4311 0.5359 0.038 Uiso 1 1 calc R
C5B C 0.0811(2) 0.3729(2) 0.6358(2) 0.0322(8) Uani 1 1 d .
C6B C 0.0055(2) 0.3294(2) 0.6640(3) 0.0412(10) Uani 1 1 d .
H6BA H 0.0154 0.2733 0.6587 0.062 Uiso 1 1 calc GR
H6BB H -0.0462 0.3442 0.6286 0.062 Uiso 1 1 calc GR
H6BC H -0.0023 0.3422 0.7232 0.062 Uiso 1 1 calc GR
C7B C 0.2970(2) 0.37079(19) 0.7344(2) 0.0244(7) Uani 1 1 d .
C8B C 0.3796(2) 0.4025(2) 0.7380(2) 0.0291(8) Uani 1 1 d .
H8B H 0.3939 0.4393 0.6965 0.035 Uiso 1 1 calc R
C9B C 0.4413(2) 0.3809(2) 0.8015(2) 0.0348(9) Uani 1 1 d .
H9B H 0.4965 0.4045 0.8036 0.042 Uiso 1 1 calc R
C10B C 0.4243(2) 0.3254(2) 0.8624(2) 0.0329(8) Uani 1 1 d .
C11B C 0.3427(3) 0.2924(2) 0.8564(2) 0.0362(9) Uani 1 1 d .
H11B H 0.3298 0.2530 0.8957 0.043 Uiso 1 1 calc R
C12B C 0.2802(3) 0.3146(2) 0.7960(2) 0.0327(8) Uani 1 1 d .
H12B H 0.2247 0.2918 0.7954 0.039 Uiso 1 1 calc R
C13B C 0.4888(3) 0.3037(2) 0.9329(2) 0.0430(10) Uani 1 1 d .
H13D H 0.5469 0.3120 0.9152 0.064 Uiso 1 1 calc GR
H13E H 0.4815 0.2488 0.9475 0.064 Uiso 1 1 calc GR
H13F H 0.4802 0.3361 0.9824 0.064 Uiso 1 1 calc GR
C14B C 0.3446(2) 0.62037(18) 0.3753(2) 0.0220(7) Uani 1 1 d .
C15B C 0.4225(2) 0.58907(18) 0.4134(2) 0.0247(7) Uani 1 1 d .
H15B H 0.4611 0.5640 0.3786 0.030 Uiso 1 1 calc R
C16B C 0.4443(2) 0.59398(19) 0.5005(2) 0.0275(8) Uani 1 1 d .
H16B H 0.4975 0.5733 0.5236 0.033 Uiso 1 1 calc R
C17B C 0.3871(2) 0.62978(19) 0.5547(2) 0.0285(8) Uani 1 1 d .
C18B C 0.3111(2) 0.66384(18) 0.5185(2) 0.0259(7) Uani 1 1 d .
H18B H 0.2738 0.6905 0.5533 0.031 Uiso 1 1 calc R
C19B C 0.2898(2) 0.65861(18) 0.4297(2) 0.0221(7) Uani 1 1 d .
H19B H 0.2377 0.6812 0.4064 0.027 Uiso 1 1 calc R
C20B C 0.3219(2) 0.6122(2) 0.2816(2) 0.0272(8) Uani 1 1 d .
H20B H 0.3599 0.5711 0.2600 0.033 Uiso 1 1 calc R
C21B C 0.2296(2) 0.5879(2) 0.2591(2) 0.0327(8) Uani 1 1 d .
H21D H 0.2176 0.5395 0.2888 0.049 Uiso 1 1 calc GR
H21E H 0.2207 0.5796 0.1979 0.049 Uiso 1 1 calc GR
H21F H 0.1907 0.6289 0.2761 0.049 Uiso 1 1 calc GR
C22B C 0.3421(2) 0.6888(2) 0.2376(2) 0.0304(8) Uani 1 1 d .
H22D H 0.3306 0.6828 0.1763 0.046 Uiso 1 1 calc GR
H22E H 0.4028 0.7021 0.2504 0.046 Uiso 1 1 calc GR
H22F H 0.3059 0.7304 0.2577 0.046 Uiso 1 1 calc GR
C23B C 0.4053(3) 0.6278(2) 0.6489(2) 0.0420(10) Uani 1 1 d .
H23D H 0.3511 0.6308 0.6761 0.063 Uiso 1 1 calc GR
H23E H 0.4418 0.6722 0.6668 0.063 Uiso 1 1 calc GR
H23F H 0.4349 0.5792 0.6653 0.063 Uiso 1 1 calc GR

loop_
_atom_site_aniso_label
_atom_site_aniso_U_11
_atom_site_aniso_U_22
_atom_site_aniso_U_33
_atom_site_aniso_U_23
_atom_site_aniso_U_13
_atom_site_aniso_U_12
Ru1A 0.01702(13) 0.01399(13) 0.01578(13) -0.00012(10) 0.00381(9) -0.00228(9)
Cl1A 0.0247(4) 0.0177(4) 0.0200(4) 0.0027(3) 0.0013(3) -0.0061(3)
S1A 0.0264(4) 0.0262(4) 0.0197(4) -0.0022(3) 0.0008(3) -0.0030(3)
O1A 0.0294(12) 0.0228(12) 0.0160(11) -0.0048(9) 0.0022(9) 0.0059(10)
O2A 0.0197(11) 0.0170(11) 0.0174(11) -0.0032(9) 0.0044(9) -0.0021(9)
C1A 0.0281(17) 0.0140(15) 0.0121(14) -0.0004(12) 0.0051(12) -0.0003(13)
C2A 0.0228(16) 0.0132(14) 0.0136(15) 0.0018(12) 0.0037(12) -0.0021(12)
C3A 0.0283(17) 0.0162(15) 0.0157(15) 0.0049(13) 0.0018(13) -0.0014(13)
C4A 0.0299(18) 0.0211(17) 0.0174(16) -0.0013(13) -0.0015(13) -0.0014(14)
C5A 0.0360(19) 0.0205(16) 0.0179(16) -0.0019(14) -0.0020(14) 0.0027(15)
C6A 0.051(2) 0.036(2) 0.0255(19) -0.0125(17) -0.0041(17) 0.0127(19)
C7A 0.0204(16) 0.0170(15) 0.0165(15) 0.0069(13) 0.0030(12) -0.0001(13)
C8A 0.0240(17) 0.0223(17) 0.0184(16) 0.0041(13) 0.0026(13) 0.0034(13)
C9A 0.0255(17) 0.0259(18) 0.0207(17) 0.0031(14) -0.0013(14) -0.0026(14)
C10A 0.0216(17) 0.0347(19) 0.0231(17) 0.0125(15) 0.0018(13) -0.0033(15)
C11A 0.0245(18) 0.036(2) 0.0279(19) 0.0103(16) 0.0082(15) 0.0059(15)
C12A 0.0270(18) 0.0278(18) 0.0211(17) 0.0032(14) 0.0078(14) 0.0018(14)
C13A 0.0253(19) 0.058(3) 0.031(2) 0.0115(19) -0.0002(15) -0.0024(18)
C14A 0.0234(18) 0.0257(18) 0.040(2) 0.0039(16) 0.0090(15) 0.0080(14)
C15A 0.0330(19) 0.0189(17) 0.033(2) -0.0012(15) 0.0186(16) 0.0028(14)
C16A 0.0340(19) 0.0158(16) 0.0271(18) -0.0060(14) 0.0095(15) 0.0014(14)
C17A 0.0294(18) 0.0101(15) 0.0315(19) -0.0056(13) 0.0096(15) -0.0020(13)
C18A 0.0287(18) 0.0100(15) 0.0329(19) 0.0025(13) 0.0108(15) 0.0004(13)
C19A 0.0302(19) 0.0210(17) 0.0316(19) 0.0088(15) 0.0052(15) 0.0058(14)
C20A 0.026(2) 0.059(3) 0.052(3) 0.002(2) 0.0072(18) 0.0044(19)
C21A 0.038(2) 0.092(4) 0.042(3) 0.018(3) -0.0057(19) -0.031(2)
C22A 0.039(2) 0.064(3) 0.079(4) 0.033(3) -0.022(2) -0.012(2)
C23A 0.034(2) 0.0210(17) 0.035(2) -0.0087(15) 0.0078(16) -0.0071(15)
Ru1B 0.01964(14) 0.01432(13) 0.02214(14) 0.00070(10) -0.00156(10) 0.00047(10)
Cl1B 0.0302(4) 0.0173(4) 0.0310(4) -0.0040(3) 0.0014(3) -0.0012(3)
S1B 0.0244(5) 0.0327(5) 0.0427(6) 0.0032(4) -0.0018(4) -0.0006(4)
O1B 0.0308(13) 0.0247(12) 0.0317(13) -0.0092(11) 0.0122(11) -0.0059(10)
O2B 0.0267(12) 0.0269(13) 0.0256(13) 0.0030(10) 0.0019(10) -0.0047(10)
C1B 0.0292(18) 0.0211(17) 0.0293(19) -0.0083(15) 0.0127(15) -0.0038(14)
C2B 0.0237(17) 0.0207(17) 0.0279(18) -0.0074(14) 0.0072(14) -0.0039(14)
C3B 0.0297(19) 0.0232(18) 0.034(2) -0.0088(15) 0.0046(15) 0.0035(15)
C4B 0.0216(18) 0.031(2) 0.043(2) -0.0153(18) 0.0050(16) -0.0003(15)
C5B 0.031(2) 0.0267(19) 0.040(2) -0.0166(17) 0.0124(17) -0.0020(16)
C6B 0.035(2) 0.039(2) 0.052(3) -0.018(2) 0.0197(19) -0.0116(18)
C7B 0.0318(18) 0.0188(16) 0.0237(17) -0.0054(14) 0.0098(14) -0.0009(14)
C8B 0.0311(19) 0.0254(18) 0.032(2) 0.0066(15) 0.0116(15) 0.0060(15)
C9B 0.034(2) 0.036(2) 0.035(2) 0.0049(17) 0.0101(16) 0.0076(17)
C10B 0.045(2) 0.0280(19) 0.0274(19) 0.0004(16) 0.0123(16) 0.0101(17)
C11B 0.058(3) 0.0266(19) 0.0253(19) 0.0061(16) 0.0124(18) 0.0012(18)
C12B 0.046(2) 0.0249(18) 0.0292(19) 0.0004(16) 0.0148(17) -0.0077(17)
C13B 0.052(3) 0.044(2) 0.034(2) 0.0117(19) 0.0117(19) 0.015(2)
C14B 0.0231(16) 0.0171(16) 0.0256(17) 0.0024(13) 0.0017(13) -0.0054(13)
C15B 0.0200(16) 0.0178(16) 0.036(2) 0.0033(14) 0.0026(14) -0.0013(13)
C16B 0.0211(17) 0.0166(16) 0.043(2) 0.0031(15) -0.0102(15) -0.0043(13)
C17B 0.038(2) 0.0148(16) 0.0303(19) 0.0016(14) -0.0119(15) -0.0039(15)
C18B 0.0354(19) 0.0138(16) 0.0281(18) -0.0012(14) -0.0003(15) 0.0044(14)
C19B 0.0265(17) 0.0142(15) 0.0250(17) 0.0031(13) -0.0025(14) 0.0029(13)
C20B 0.0267(18) 0.0273(18) 0.0280(18) 0.0000(15) 0.0059(14) -0.0003(15)
C21B 0.035(2) 0.037(2) 0.0246(19) 0.0010(16) -0.0046(15) -0.0065(17)
C22B 0.0319(19) 0.031(2) 0.0287(19) 0.0069(16) 0.0067(15) 0.0011(16)
C23B 0.060(3) 0.028(2) 0.035(2) 0.0001(17) -0.0186(19) 0.0008(19)

loop_
_atom_type_symbol
_atom_type_description
_atom_type_scat_dispersion_real
_atom_type_scat_dispersion_imag
_atom_type_scat_source
C C 0.0033 0.0016 'International Tables Vol C Tables 4.2.6.8 and 6.1.1.4'
H H 0.0000 0.0000 'International Tables Vol C Tables 4.2.6.8 and 6.1.1.4'
Cl Cl 0.1484 0.1585 'International Tables Vol C Tables 4.2.6.8 and 6.1.1.4'
O O 0.0106 0.0060 'International Tables Vol C Tables 4.2.6.8 and 6.1.1.4'
Ru Ru -1.2594 0.8363 'International Tables Vol C Tables 4.2.6.8 and 6.1.1.4'
S S 0.1246 0.1234 'International Tables Vol C Tables 4.2.6.8 and 6.1.1.4'

loop_
_geom_angle_atom_site_label_1
_geom_angle_atom_site_label_2
_geom_angle_atom_site_label_3
_geom_angle
S1A Ru1A Cl1A 88.02(3)
O2A Ru1A Cl1A 86.31(6)
O2A Ru1A S1A 82.17(6)
O2A Ru1A C14A 164.45(11)
O2A Ru1A C15A 146.96(12)
O2A Ru1A C16A 110.40(11)
O2A Ru1A C17A 88.51(10)
O2A Ru1A C18A 96.09(10)
O2A Ru1A C19A 126.57(10)
C14A Ru1A Cl1A 109.19(9)
C14A Ru1A S1A 99.10(10)
C15A Ru1A Cl1A 87.70(9)
C15A Ru1A S1A 130.05(10)
C15A Ru1A C14A 37.51(13)
C15A Ru1A C16A 37.86(13)
C15A Ru1A C17A 68.49(12)
C15A Ru1A C18A 80.40(12)
C16A Ru1A Cl1A 94.43(9)
C16A Ru1A S1A 167.29(9)
C16A Ru1A C14A 68.31(13)
C16A Ru1A C17A 37.60(12)
C17A Ru1A Cl1A 124.35(9)
C17A Ru1A S1A 145.73(9)
C17A Ru1A C14A 81.77(13)
C18A Ru1A Cl1A 161.69(9)
C18A Ru1A S1A 110.29(9)
C18A Ru1A C14A 68.84(12)
C18A Ru1A C16A 67.68(12)
C18A Ru1A C17A 37.92(12)
C19A Ru1A Cl1A 146.68(9)
C19A Ru1A S1A 91.13(10)
C19A Ru1A C14A 38.21(13)
C19A Ru1A C15A 67.69(13)
C19A Ru1A C16A 79.97(13)
C19A Ru1A C17A 68.32(13)
C19A Ru1A C18A 37.63(13)
C3A S1A Ru1A 99.27(11)
C5A O1A C1A 122.3(3)
C2A O2A Ru1A 119.54(18)
O1A C1A C2A 119.6(3)
O1A C1A C7A 111.9(3)
C2A C1A C7A 128.5(3)
O2A C2A C1A 121.5(3)
O2A C2A C3A 120.5(3)
C1A C2A C3A 118.0(3)
C2A C3A S1A 118.5(2)
C4A C3A S1A 122.3(2)
C4A C3A C2A 119.2(3)
C5A C4A C3A 120.0(3)
O1A C5A C6A 111.5(3)
C4A C5A O1A 120.8(3)
C4A C5A C6A 127.7(3)
C8A C7A C1A 122.2(3)
C12A C7A C1A 119.9(3)
C12A C7A C8A 117.9(3)
C9A C8A C7A 120.9(3)
C10A C9A C8A 121.2(3)
C9A C10A C11A 118.0(3)
C9A C10A C13A 121.1(3)
C11A C10A C13A 120.9(3)
C12A C11A C10A 121.5(3)
C11A C12A C7A 120.4(3)
C15A C14A Ru1A 69.76(19)
C15A C14A C19A 116.5(3)
C15A C14A C20A 120.9(3)
C19A C14A Ru1A 69.26(18)
C19A C14A C20A 122.7(3)
C20A C14A Ru1A 132.0(3)
C14A C15A Ru1A 72.73(19)
C14A C15A C16A 122.1(3)
C16A C15A Ru1A 71.91(18)
C15A C16A Ru1A 70.23(19)
C15A C16A C17A 120.7(3)
C17A C16A Ru1A 71.57(18)
C16A C17A Ru1A 70.84(18)
C16A C17A C18A 117.9(3)
C16A C17A C23A 121.7(3)
C18A C17A Ru1A 69.91(18)
C18A C17A C23A 120.3(3)
C23A C17A Ru1A 126.7(2)
C17A C18A Ru1A 72.17(18)
C19A C18A Ru1A 70.94(18)
C19A C18A C17A 120.8(3)
C14A C19A Ru1A 72.53(19)
C18A C19A Ru1A 71.43(19)
C18A C19A C14A 122.0(3)
C14A C20A C21A 111.9(3)
C22A C20A C14A 114.8(3)
C22A C20A C21A 112.2(4)
S1B Ru1B Cl1B 86.67(3)
O2B Ru1B Cl1B 85.39(7)
O2B Ru1B S1B 81.91(7)
O2B Ru1B C14B 169.13(11)
O2B Ru1B C15B 132.55(11)
O2B Ru1B C16B 100.71(11)
O2B Ru1B C17B 88.21(11)
O2B Ru1B C18B 106.12(11)
O2B Ru1B C19B 141.79(11)
C14B Ru1B Cl1B 98.39(9)
C14B Ru1B S1B 108.40(9)
C14B Ru1B C15B 37.96(12)
C14B Ru1B C16B 68.46(12)
C15B Ru1B Cl1B 89.02(9)
C15B Ru1B S1B 144.78(9)
C15B Ru1B C16B 37.15(13)
C16B Ru1B Cl1B 106.91(9)
C16B Ru1B S1B 166.28(9)
C17B Ru1B Cl1B 141.82(10)
C17B Ru1B S1B 129.55(10)
C17B Ru1B C14B 82.53(13)
C17B Ru1B C15B 68.28(13)
C17B Ru1B C16B 37.90(13)
C18B Ru1B Cl1B 167.82(10)
C18B Ru1B S1B 98.71(10)
C18B Ru1B C14B 69.57(13)
C18B Ru1B C15B 80.26(13)
C18B Ru1B C16B 67.60(13)
C18B Ru1B C17B 37.72(13)
C19B Ru1B Cl1B 131.38(9)
C19B Ru1B S1B 89.39(9)
C19B Ru1B C14B 38.25(12)
C19B Ru1B C15B 67.82(12)
C19B Ru1B C16B 80.24(12)
C19B Ru1B C17B 69.04(12)
C19B Ru1B C18B 38.50(12)
C3B S1B Ru1B 98.81(13)
C5B O1B C1B 122.7(3)
C2B O2B Ru1B 119.6(2)
O1B C1B C2B 120.1(3)
O1B C1B C7B 111.8(3)
C2B C1B C7B 128.1(3)
O2B C2B C1B 121.8(3)
O2B C2B C3B 120.6(3)
C1B C2B C3B 117.6(3)
C2B C3B S1B 118.7(3)
C4B C3B S1B 122.4(3)
C4B C3B C2B 118.8(3)
C5B C4B C3B 120.2(3)
O1B C5B C6B 112.7(3)
C4B C5B O1B 120.6(3)
C4B C5B C6B 126.7(4)
C8B C7B C1B 122.7(3)
C8B C7B C12B 117.3(3)
C12B C7B C1B 120.0(3)
C9B C8B C7B 120.7(3)
C8B C9B C10B 121.8(4)
C9B C10B C13B 122.4(4)
C11B C10B C9B 116.9(4)
C11B C10B C13B 120.7(3)
C12B C11B C10B 122.2(3)
C11B C12B C7B 121.0(3)
C15B C14B Ru1B 71.13(18)
C15B C14B C20B 120.9(3)
C19B C14B Ru1B 69.66(18)
C19B C14B C15B 116.8(3)
C19B C14B C20B 122.3(3)
C20B C14B Ru1B 129.4(2)
C14B C15B Ru1B 70.91(18)
C16B C15B Ru1B 72.23(19)
C16B C15B C14B 122.2(3)
C15B C16B Ru1B 70.62(18)
C15B C16B C17B 120.3(3)
C17B C16B Ru1B 69.97(19)
C16B C17B Ru1B 72.13(19)
C16B C17B C23B 120.8(3)
C18B C17B Ru1B 70.75(19)
C18B C17B C16B 118.7(3)
C18B C17B C23B 120.5(3)
C23B C17B Ru1B 126.1(2)
C17B C18B Ru1B 71.54(19)
C17B C18B C19B 120.3(3)
C19B C18B Ru1B 70.11(18)
C14B C19B Ru1B 72.09(18)
C14B C19B C18B 121.6(3)
C18B C19B Ru1B 71.40(18)
C14B C20B C21B 113.9(3)
C14B C20B C22B 109.2(3)
C21B C20B C22B 110.7(3)

loop_
_geom_bond_atom_site_label_1
_geom_bond_atom_site_label_2
_geom_bond_distance
Ru1A Cl1A 2.4140(7)
Ru1A S1A 2.3560(8)
Ru1A O2A 2.082(2)
Ru1A C14A 2.207(3)
Ru1A C15A 2.168(3)
Ru1A C16A 2.190(3)
Ru1A C17A 2.199(3)
Ru1A C18A 2.170(3)
Ru1A C19A 2.163(3)
S1A C3A 1.697(3)
O1A C1A 1.371(4)
O1A C5A 1.346(4)
O2A C2A 1.313(4)
C1A C2A 1.393(4)
C1A C7A 1.462(4)
C2A C3A 1.426(4)
C3A C4A 1.411(4)
C4A C5A 1.346(5)
C5A C6A 1.489(5)
C7A C8A 1.400(4)
C7A C12A 1.397(4)
C8A C9A 1.388(4)
C9A C10A 1.382(5)
C10A C11A 1.390(5)
C10A C13A 1.509(5)
C11A C12A 1.388(5)
C14A C15A 1.407(5)
C14A C19A 1.431(5)
C14A C20A 1.509(5)
C15A C16A 1.414(5)
C16A C17A 1.414(5)
C17A C18A 1.420(5)
C17A C23A 1.495(5)
C18A C19A 1.398(5)
C20A C21A 1.531(6)
C20A C22A 1.493(6)
Ru1B Cl1B 2.4197(8)
Ru1B S1B 2.3727(9)
Ru1B O2B 2.077(2)
Ru1B C14B 2.184(3)
Ru1B C15B 2.187(3)
Ru1B C16B 2.207(3)
Ru1B C17B 2.179(3)
Ru1B C18B 2.169(3)
Ru1B C19B 2.152(3)
S1B C3B 1.690(4)
O1B C1B 1.363(4)
O1B C5B 1.341(4)
O2B C2B 1.307(4)
C1B C2B 1.392(5)
C1B C7B 1.447(5)
C2B C3B 1.427(5)
C3B C4B 1.422(5)
C4B C5B 1.337(5)
C5B C6B 1.492(5)
C7B C8B 1.396(5)
C7B C12B 1.411(5)
C8B C9B 1.390(5)
C9B C10B 1.396(5)
C10B C11B 1.391(5)
C10B C13B 1.493(5)
C11B C12B 1.368(5)
C14B C15B 1.421(5)
C14B C19B 1.421(5)
C14B C20B 1.507(5)
C15B C16B 1.400(5)
C16B C17B 1.425(5)
C17B C18B 1.405(5)
C17B C23B 1.498(5)
C18B C19B 1.424(5)
C20B C21B 1.516(5)
C20B C22B 1.533(5)

loop_
_geom_torsion_atom_site_label_1
_geom_torsion_atom_site_label_2
_geom_torsion_atom_site_label_3
_geom_torsion_atom_site_label_4
_geom_torsion
Ru1A S1A C3A C2A -1.3(2)
Ru1A S1A C3A C4A -179.3(2)
Ru1A O2A C2A C1A -179.7(2)
Ru1A O2A C2A C3A 1.7(4)
Ru1A C14A C15A C16A 54.6(3)
Ru1A C14A C19A C18A -53.8(3)
Ru1A C14A C20A C21A 42.3(5)
Ru1A C14A C20A C22A -87.0(5)
Ru1A C15A C16A C17A 52.9(3)
Ru1A C16A C17A C18A 53.5(2)
Ru1A C16A C17A C23A -122.0(3)
Ru1A C17A C18A C19A 53.7(3)
Ru1A C18A C19A C14A 54.3(3)
S1A C3A C4A C5A 179.2(3)
O1A C1A C2A O2A -178.8(3)
O1A C1A C2A C3A -0.1(4)
O1A C1A C7A C8A 177.7(3)
O1A C1A C7A C12A -2.0(4)
O2A C2A C3A S1A 0.0(4)
O2A C2A C3A C4A 178.1(3)
C1A O1A C5A C4A 0.2(5)
C1A O1A C5A C6A -179.8(3)
C1A C2A C3A S1A -178.7(2)
C1A C2A C3A C4A -0.6(4)
C1A C7A C8A C9A -178.0(3)
C1A C7A C12A C11A 177.8(3)
C2A C1A C7A C8A -2.5(5)
C2A C1A C7A C12A 177.8(3)
C2A C3A C4A C5A 1.2(5)
C3A C4A C5A O1A -1.0(5)
C3A C4A C5A C6A 179.0(3)
C5A O1A C1A C2A 0.3(4)
C5A O1A C1A C7A -179.9(3)
C7A C1A C2A O2A 1.4(5)
C7A C1A C2A C3A -179.9(3)
C7A C8A C9A C10A 0.2(5)
C8A C7A C12A C11A -1.9(5)
C8A C9A C10A C11A -2.0(5)
C8A C9A C10A C13A 178.9(3)
C9A C10A C11A C12A 1.8(5)
C10A C11A C12A C7A 0.1(5)
C12A C7A C8A C9A 1.7(5)
C13A C10A C11A C12A -179.0(3)
C14A C15A C16A Ru1A -55.0(3)
C14A C15A C16A C17A -2.1(5)
C15A C14A C19A Ru1A 53.0(3)
C15A C14A C19A C18A -0.8(5)
C15A C14A C20A C21A -47.5(5)
C15A C14A C20A C22A -176.8(4)
C15A C16A C17A Ru1A -52.3(3)
C15A C16A C17A C18A 1.2(4)
C15A C16A C17A C23A -174.2(3)
C16A C17A C18A Ru1A -53.9(2)
C16A C17A C18A C19A -0.2(4)
C17A C18A C19A Ru1A -54.3(3)
C17A C18A C19A C14A 0.0(5)
C19A C14A C15A Ru1A -52.8(3)
C19A C14A C15A C16A 1.9(5)
C19A C14A C20A C21A 133.0(4)
C19A C14A C20A C22A 3.6(6)
C20A C14A C15A Ru1A 127.7(3)
C20A C14A C15A C16A -177.7(3)
C20A C14A C19A Ru1A -127.4(4)
C20A C14A C19A C18A 178.8(3)
C23A C17A C18A Ru1A 121.6(3)
C23A C17A C18A C19A 175.3(3)
Ru1B S1B C3B C2B 3.5(3)
Ru1B S1B C3B C4B -176.8(3)
Ru1B O2B C2B C1B 175.0(2)
Ru1B O2B C2B C3B -5.9(4)
Ru1B C14B C15B C16B -53.1(3)
Ru1B C14B C19B C18B 53.7(3)
Ru1B C14B C20B C21B 44.7(4)
Ru1B C14B C20B C22B 169.1(2)
Ru1B C15B C16B C17B -51.2(3)
Ru1B C16B C17B C18B -55.1(3)
Ru1B C16B C17B C23B 121.9(3)
Ru1B C17B C18B C19B -52.4(3)
Ru1B C18B C19B C14B -54.0(3)
S1B C3B C4B C5B 178.9(3)
O1B C1B C2B O2B -179.8(3)
O1B C1B C2B C3B 1.1(5)
O1B C1B C7B C8B -174.8(3)
O1B C1B C7B C12B 5.1(4)
O2B C2B C3B S1B 0.8(4)
O2B C2B C3B C4B -178.9(3)
C1B O1B C5B C4B 0.1(5)
C1B O1B C5B C6B -179.6(3)
C1B C2B C3B S1B 179.9(2)
C1B C2B C3B C4B 0.2(5)
C1B C7B C8B C9B 177.9(3)
C1B C7B C12B C11B -179.9(3)
C2B C1B C7B C8B 4.9(5)
C2B C1B C7B C12B -175.1(3)
C2B C3B C4B C5B -1.4(5)
C3B C4B C5B O1B 1.2(5)
C3B C4B C5B C6B -179.1(3)
C5B O1B C1B C2B -1.3(5)
C5B O1B C1B C7B 178.5(3)
C7B C1B C2B O2B 0.4(5)
C7B C1B C2B C3B -178.7(3)
C7B C8B C9B C10B 1.9(6)
C8B C7B C12B C11B 0.0(5)
C8B C9B C10B C11B 0.2(5)
C8B C9B C10B C13B -177.6(3)
C9B C10B C11B C12B -2.3(5)
C10B C11B C12B C7B 2.2(6)
C12B C7B C8B C9B -2.0(5)
C13B C10B C11B C12B 175.6(4)
C14B C15B C16B Ru1B 52.6(3)
C14B C15B C16B C17B 1.3(5)
C15B C14B C19B Ru1B -55.0(2)
C15B C14B C19B C18B -1.3(4)
C15B C14B C20B C21B 135.0(3)
C15B C14B C20B C22B -100.7(3)
C15B C16B C17B Ru1B 51.5(3)
C15B C16B C17B C18B -3.6(5)
C15B C16B C17B C23B 173.4(3)
C16B C17B C18B Ru1B 55.8(3)
C16B C17B C18B C19B 3.5(5)
C17B C18B C19B Ru1B 53.0(3)
C17B C18B C19B C14B -1.0(5)
C19B C14B C15B Ru1B 54.3(2)
C19B C14B C15B C16B 1.1(5)
C19B C14B C20B C21B -44.5(4)
C19B C14B C20B C22B 79.8(4)
C20B C14B C15B Ru1B -125.2(3)
C20B C14B C15B C16B -178.4(3)
C20B C14B C19B Ru1B 124.5(3)
C20B C14B C19B C18B 178.2(3)
C23B C17B C18B Ru1B -121.2(3)
C23B C17B C18B C19B -173.6(3)
